data_7063193
loop_
_publ_author_name
'Singh, Simranjeet'
'Choudhary, Mukesh'

_publ_section_title
;
 Synthesis of Zn(ii) coordination complexes, their molecular design and
 docking with SARS-CoV-2 RBD protein and Omicron spike protein
;
_journal_issue 20
_journal_name_full 'New Journal of Chemistry'
_journal_page_first 9287
_journal_page_last 9313
_journal_paper_doi 10.1039/D3NJ04714H
_journal_volume 48
_journal_year 2024
_chemical_formula_moiety 'C38 H30 N8 O2 Zn'
_chemical_formula_sum 'C38 H30 N8 O2 Zn'
_chemical_formula_weight 696.07
_space_group_crystal_system monoclinic
_space_group_IT_number 14
_space_group_name_Hall '-P 2yn'
_space_group_name_H-M_alt 'P 1 21/n 1'
_atom_sites_solution_hydrogens mixed
_audit_creation_method SHELXL-2019/3
_audit_update_record
;
2023-10-05 deposited with the CCDC.	2024-04-23 downloaded from the CCDC.
;
_cell_angle_alpha 90
_cell_angle_beta 98.832(2)
_cell_angle_gamma 90
_cell_formula_units_Z 4
_cell_length_a 11.1706(7)
_cell_length_b 16.9294(8)
_cell_length_c 17.7601(10)
_cell_measurement_reflns_used 9133
_cell_measurement_temperature 100(2)
_cell_measurement_theta_max 30.53
_cell_measurement_theta_min 2.67
_cell_volume 3318.8(3)
_computing_cell_refinement 'APEX4 V8.40B (Bruker, 2021)'
_computing_data_collection 'APEX4 (Bruker, v2021.4-0)'
_computing_data_reduction 'SAINT/XPREP (Bruker, 2021)'
_computing_molecular_graphics 'ORTEP3 (Farrugia, 2012) '
_computing_publication_material 'SHELXL-2019/3 (Sheldrick, 2019)'
_computing_structure_refinement 'SHELXL-2019/3 (Sheldrick, 2019)'
_computing_structure_solution 'SHELXT-2018/2 (Sheldrick, 2018)'
_diffrn_ambient_temperature 100(2)
_diffrn_measured_fraction_theta_full 0.998
_diffrn_measured_fraction_theta_max 0.999
_diffrn_measurement_device_type 'Bruker D8 VENTURE diffractometer equipped with PHOTON II detector'
_diffrn_measurement_method '\w and \f scan'
_diffrn_radiation_source 'fine-focus sealed tube'
_diffrn_radiation_type MoK\a
_diffrn_radiation_wavelength 0.71073
_diffrn_reflns_av_R_equivalents 0.0317
_diffrn_reflns_av_unetI/netI 0.0142
_diffrn_reflns_Laue_measured_fraction_full 0.998
_diffrn_reflns_Laue_measured_fraction_max 0.999
_diffrn_reflns_limit_h_max 15
_diffrn_reflns_limit_h_min -15
_diffrn_reflns_limit_k_max 24
_diffrn_reflns_limit_k_min -24
_diffrn_reflns_limit_l_max 25
_diffrn_reflns_limit_l_min -25
_diffrn_reflns_number 141909
_diffrn_reflns_point_group_measured_fraction_full 0.998
_diffrn_reflns_point_group_measured_fraction_max 0.999
_diffrn_reflns_theta_full 25.242
_diffrn_reflns_theta_max 30.524
_diffrn_reflns_theta_min 3.033
_exptl_absorpt_coefficient_mu 0.788
_exptl_absorpt_correction_T_max 0.7461
_exptl_absorpt_correction_T_min 0.6372
_exptl_absorpt_correction_type multi-scan
_exptl_absorpt_process_details 'SADABS-2016/2 - Bruker AXS area detector scaling and absorption correction'
_exptl_crystal_colour yellow
_exptl_crystal_density_diffrn 1.393
_exptl_crystal_description block
_exptl_crystal_F_000 1440
_exptl_crystal_size_max 0.384
_exptl_crystal_size_mid 0.168
_exptl_crystal_size_min 0.068
_refine_diff_density_max 0.532
_refine_diff_density_min -0.314
_refine_diff_density_rms 0.059
_refine_ls_extinction_method none
_refine_ls_goodness_of_fit_ref 1.090
_refine_ls_hydrogen_treatment mixed
_refine_ls_matrix_type full
_refine_ls_number_parameters 450
_refine_ls_number_reflns 10112
_refine_ls_number_restraints 0
_refine_ls_restrained_S_all 1.090
_refine_ls_R_factor_all 0.0395
_refine_ls_R_factor_gt 0.0313
_refine_ls_shift/su_max 0.006
_refine_ls_shift/su_mean 0.000
_refine_ls_structure_factor_coef Fsqd
_refine_ls_weighting_details 'w=1/[\s^2^(Fo^2^)+(0.0336P)^2^+2.5675P] where P=(Fo^2^+2Fc^2^)/3'
_refine_ls_weighting_scheme calc
_refine_ls_wR_factor_gt 0.0768
_refine_ls_wR_factor_ref 0.0848
_reflns_Friedel_coverage 0.000
_reflns_number_gt 8970
_reflns_number_total 10112
_reflns_threshold_expression 'I > 2\s(I)'
_cod_data_source_file d3nj04714h2.cif
_cod_data_source_block shelx_CCDC1
_cod_depositor_comments 'Adding full bibliography for 7063192--7063193.cif.'
_cod_original_sg_symbol_H-M 'P 21/n'
_cod_database_code 7063193
_shelx_shelxl_version_number 2019/3
_shelx_space_group_comment
;
The symmetry employed for this shelxl refinement is uniquely defined
by the following loop, which should always be used as a source of
symmetry information in preference to the above space-group names.
They are only intended as comments.
;
_shelx_estimated_absorpt_t_min 0.752
_shelx_estimated_absorpt_t_max 0.948

loop_
_space_group_symop_operation_xyz
'x, y, z'
'-x+1/2, y+1/2, -z+1/2'
'-x, -y, -z'
'x-1/2, -y-1/2, z-1/2'

loop_
_atom_site_label
_atom_site_type_symbol
_atom_site_fract_x
_atom_site_fract_y
_atom_site_fract_z
_atom_site_U_iso_or_equiv
_atom_site_adp_type
_atom_site_occupancy
_atom_site_site_symmetry_order
_atom_site_calc_flag
_atom_site_refinement_flags_posn
_atom_site_refinement_flags_adp
_atom_site_refinement_flags_occupancy
_atom_site_disorder_assembly
_atom_site_disorder_group
Zn1 Zn 0.21736(2) 0.37768(2) 0.32065(2) 0.01379(4) Uani 1 1 d . . . . .
C1 C 0.16927(11) 0.25845(7) 0.21014(7) 0.0141(2) Uani 1 1 d . . . . .
C2 C 0.12144(11) 0.23814(7) 0.06935(7) 0.0154(2) Uani 1 1 d . . . . .
C3 C 0.10096(14) 0.31671(8) 0.04675(8) 0.0227(3) Uani 1 1 d . . . . .
H3 H 0.111645 0.357817 0.083583 0.027 Uiso 1 1 calc R U . . .
C4 C 0.06484(14) 0.33450(9) -0.02992(8) 0.0267(3) Uani 1 1 d . . . . .
H4 H 0.052778 0.388076 -0.045123 0.032 Uiso 1 1 calc R U . . .
C5 C 0.04622(13) 0.27540(9) -0.08436(8) 0.0237(3) Uani 1 1 d . . . . .
H5 H 0.020559 0.288193 -0.136420 0.028 Uiso 1 1 calc R U . . .
C6 C 0.06550(12) 0.19707(9) -0.06201(7) 0.0206(3) Uani 1 1 d . . . . .
H6 H 0.052034 0.156105 -0.098901 0.025 Uiso 1 1 calc R U . . .
C7 C 0.10437(12) 0.17850(8) 0.01403(7) 0.0175(2) Uani 1 1 d . . . . .
H7 H 0.119481 0.125000 0.028611 0.021 Uiso 1 1 calc R U . . .
C8 C 0.23623(11) 0.22633(7) 0.40444(7) 0.0136(2) Uani 1 1 d . . . . .
C9 C 0.22022(11) 0.14158(7) 0.42158(7) 0.0151(2) Uani 1 1 d . . . . .
C10 C 0.15490(13) 0.11809(8) 0.47898(8) 0.0209(3) Uani 1 1 d . . . . .
H10 H 0.119527 0.156851 0.507397 0.025 Uiso 1 1 calc R U . . .
C11 C 0.14143(14) 0.03840(9) 0.49472(9) 0.0273(3) Uani 1 1 d . . . . .
H11 H 0.097914 0.023024 0.534275 0.033 Uiso 1 1 calc R U . . .
C12 C 0.19120(15) -0.01869(9) 0.45294(9) 0.0304(3) Uani 1 1 d . . . . .
H12 H 0.181800 -0.073078 0.463826 0.036 Uiso 1 1 calc R U . . .
C13 C 0.25479(15) 0.00376(8) 0.39518(8) 0.0267(3) Uani 1 1 d . . . . .
H13 H 0.287958 -0.035328 0.366011 0.032 Uiso 1 1 calc R U . . .
C14 C 0.27007(13) 0.08340(8) 0.37991(8) 0.0197(2) Uani 1 1 d . . . . .
H14 H 0.314783 0.098393 0.340816 0.024 Uiso 1 1 calc R U . . .
C15 C 0.27570(11) 0.28479(7) 0.46543(7) 0.0143(2) Uani 1 1 d . . . . .
C16 C 0.31304(12) 0.41702(8) 0.49469(8) 0.0208(3) Uani 1 1 d . . . . .
H16 H 0.313904 0.470370 0.478204 0.025 Uiso 1 1 calc R U . . .
C17 C 0.34998(13) 0.40059(9) 0.57126(8) 0.0231(3) Uani 1 1 d . . . . .
H17 H 0.375088 0.441647 0.606636 0.028 Uiso 1 1 calc R U . . .
C18 C 0.34917(12) 0.32259(9) 0.59459(8) 0.0217(3) Uani 1 1 d . . . . .
H18 H 0.373529 0.309338 0.646664 0.026 Uiso 1 1 calc R U . . .
C19 C 0.31260(12) 0.26388(8) 0.54153(7) 0.0181(2) Uani 1 1 d . . . . .
H19 H 0.312655 0.210091 0.556773 0.022 Uiso 1 1 calc R U . . .
C20 C 0.36658(11) 0.50452(7) 0.28970(7) 0.0137(2) Uani 1 1 d . . . . .
C21 C 0.55299(11) 0.53257(8) 0.23190(7) 0.0163(2) Uani 1 1 d . . . . .
C22 C 0.61885(14) 0.59524(9) 0.20697(9) 0.0255(3) Uani 1 1 d . . . . .
H22 H 0.589291 0.647714 0.208830 0.031 Uiso 1 1 calc R U . . .
C23 C 0.72705(15) 0.58143(11) 0.17952(10) 0.0333(4) Uani 1 1 d . . . . .
H23 H 0.771277 0.624560 0.163417 0.040 Uiso 1 1 calc R U . . .
C24 C 0.77072(14) 0.50536(12) 0.17549(9) 0.0315(3) Uani 1 1 d . . . . .
H24 H 0.844780 0.495945 0.156914 0.038 Uiso 1 1 calc R U . . .
C25 C 0.70503(14) 0.44317(10) 0.19891(9) 0.0285(3) Uani 1 1 d . . . . .
H25 H 0.734203 0.390764 0.195641 0.034 Uiso 1 1 calc R U . . .
C26 C 0.59674(13) 0.45584(9) 0.22724(8) 0.0218(3) Uani 1 1 d . . . . .
H26 H 0.553052 0.412405 0.243261 0.026 Uiso 1 1 calc R U . . .
C27 C 0.08533(11) 0.52476(7) 0.34541(7) 0.0137(2) Uani 1 1 d . . . . .
C28 C 0.06128(11) 0.60999(7) 0.35663(7) 0.0144(2) Uani 1 1 d . . . . .
C29 C 0.05044(17) 0.63943(9) 0.42798(8) 0.0298(3) Uani 1 1 d . . . . .
H29 H 0.054303 0.604492 0.470145 0.036 Uiso 1 1 calc R U . . .
C30 C 0.0339(2) 0.72012(9) 0.43825(9) 0.0370(4) Uani 1 1 d . . . . .
H30 H 0.027851 0.739853 0.487605 0.044 Uiso 1 1 calc R U . . .
C31 C 0.02614(14) 0.77153(8) 0.37757(9) 0.0257(3) Uani 1 1 d . . . . .
H31 H 0.013165 0.826301 0.384703 0.031 Uiso 1 1 calc R U . . .
C32 C 0.03742(16) 0.74273(9) 0.30637(9) 0.0287(3) Uani 1 1 d . . . . .
H32 H 0.033313 0.777905 0.264375 0.034 Uiso 1 1 calc R U . . .
C33 C 0.05480(15) 0.66230(9) 0.29579(8) 0.0262(3) Uani 1 1 d . . . . .
H33 H 0.062314 0.642965 0.246519 0.031 Uiso 1 1 calc R U . . .
C34 C -0.00418(11) 0.46321(7) 0.35608(7) 0.0143(2) Uani 1 1 d . . . . .
C35 C -0.04858(12) 0.32928(8) 0.35187(8) 0.0192(2) Uani 1 1 d . . . . .
H35 H -0.024820 0.276643 0.342953 0.023 Uiso 1 1 calc R U . . .
C36 C -0.16198(12) 0.34175(8) 0.37223(9) 0.0220(3) Uani 1 1 d . . . . .
H36 H -0.214790 0.298813 0.377575 0.026 Uiso 1 1 calc R U . . .
C37 C -0.19589(13) 0.41887(9) 0.38455(9) 0.0232(3) Uani 1 1 d . . . . .
H37 H -0.272948 0.429493 0.398681 0.028 Uiso 1 1 calc R U . . .
C38 C -0.11717(12) 0.48055(8) 0.37622(8) 0.0194(2) Uani 1 1 d . . . . .
H38 H -0.139822 0.533649 0.384083 0.023 Uiso 1 1 calc R U . . .
N1 N 0.15244(11) 0.21391(6) 0.14525(6) 0.0164(2) Uani 1 1 d . . . . .
N2 N 0.18174(10) 0.21116(6) 0.27373(6) 0.01424(19) Uani 1 1 d . . . . .
N3 N 0.21916(9) 0.25609(6) 0.33577(6) 0.01341(18) Uani 1 1 d . . . . .
N4 N 0.27627(10) 0.36119(6) 0.44302(6) 0.0161(2) Uani 1 1 d . . . . .
N5 N 0.44702(10) 0.55268(6) 0.26095(6) 0.01539(19) Uani 1 1 d . . . . .
N6 N 0.27379(9) 0.54792(6) 0.31123(6) 0.01422(19) Uani 1 1 d . . . . .
N7 N 0.18494(9) 0.49831(6) 0.32460(6) 0.01362(18) Uani 1 1 d . . . . .
N8 N 0.02878(10) 0.38770(6) 0.34421(6) 0.01566(19) Uani 1 1 d . . . . .
O1 O 0.17211(9) 0.33286(5) 0.20952(5) 0.01712(17) Uani 1 1 d . . . . .
O2 O 0.37922(8) 0.43052(5) 0.29490(5) 0.01705(17) Uani 1 1 d . . . . .
H5N H 0.4188(18) 0.5999(13) 0.2513(11) 0.028(5) Uiso 1 1 d . . . . .
H1N H 0.1713(17) 0.1647(12) 0.1531(11) 0.025(5) Uiso 1 1 d . . . . .

loop_
_atom_site_aniso_label
_atom_site_aniso_U_11
_atom_site_aniso_U_22
_atom_site_aniso_U_33
_atom_site_aniso_U_23
_atom_site_aniso_U_13
_atom_site_aniso_U_12
Zn1 0.01613(7) 0.00862(7) 0.01702(7) -0.00022(5) 0.00377(5) 0.00118(5)
C1 0.0148(5) 0.0121(5) 0.0154(5) 0.0008(4) 0.0023(4) 0.0012(4)
C2 0.0147(5) 0.0170(5) 0.0143(5) 0.0023(4) 0.0017(4) -0.0013(4)
C3 0.0293(7) 0.0169(6) 0.0195(6) 0.0039(5) -0.0043(5) -0.0061(5)
C4 0.0320(7) 0.0230(7) 0.0224(7) 0.0091(5) -0.0041(5) -0.0068(6)
C5 0.0207(6) 0.0339(7) 0.0157(6) 0.0061(5) 0.0003(5) -0.0024(5)
C6 0.0163(6) 0.0308(7) 0.0151(5) -0.0027(5) 0.0035(4) 0.0031(5)
C7 0.0165(5) 0.0203(6) 0.0161(5) -0.0009(4) 0.0033(4) 0.0039(4)
C8 0.0141(5) 0.0123(5) 0.0150(5) -0.0002(4) 0.0037(4) 0.0013(4)
C9 0.0162(5) 0.0134(5) 0.0151(5) 0.0017(4) 0.0002(4) -0.0004(4)
C10 0.0192(6) 0.0230(6) 0.0207(6) 0.0037(5) 0.0032(5) -0.0027(5)
C11 0.0256(7) 0.0277(7) 0.0271(7) 0.0104(6) -0.0004(5) -0.0096(6)
C12 0.0374(8) 0.0163(6) 0.0333(8) 0.0090(6) -0.0078(6) -0.0074(6)
C13 0.0398(8) 0.0140(6) 0.0232(6) 0.0008(5) -0.0053(6) 0.0038(5)
C14 0.0256(6) 0.0147(5) 0.0179(6) 0.0015(4) 0.0007(5) 0.0035(5)
C15 0.0134(5) 0.0147(5) 0.0152(5) -0.0014(4) 0.0039(4) 0.0011(4)
C16 0.0214(6) 0.0169(6) 0.0227(6) -0.0059(5) -0.0009(5) 0.0035(5)
C17 0.0206(6) 0.0259(7) 0.0211(6) -0.0097(5) -0.0022(5) 0.0055(5)
C18 0.0192(6) 0.0298(7) 0.0155(6) -0.0039(5) 0.0006(4) 0.0031(5)
C19 0.0184(6) 0.0212(6) 0.0148(5) -0.0003(4) 0.0031(4) 0.0005(5)
C20 0.0143(5) 0.0132(5) 0.0134(5) 0.0002(4) 0.0016(4) -0.0013(4)
C21 0.0155(5) 0.0201(6) 0.0135(5) -0.0011(4) 0.0026(4) -0.0021(4)
C22 0.0263(7) 0.0236(7) 0.0291(7) -0.0002(5) 0.0119(6) -0.0055(5)
C23 0.0293(8) 0.0394(9) 0.0352(8) -0.0022(7) 0.0177(6) -0.0116(7)
C24 0.0228(7) 0.0475(10) 0.0268(7) -0.0047(7) 0.0122(6) -0.0022(6)
C25 0.0259(7) 0.0346(8) 0.0272(7) -0.0012(6) 0.0106(6) 0.0075(6)
C26 0.0211(6) 0.0222(6) 0.0236(6) -0.0001(5) 0.0079(5) 0.0015(5)
C27 0.0153(5) 0.0112(5) 0.0144(5) 0.0003(4) 0.0020(4) 0.0012(4)
C28 0.0151(5) 0.0118(5) 0.0165(5) -0.0008(4) 0.0034(4) 0.0022(4)
C29 0.0547(10) 0.0171(6) 0.0177(6) 0.0011(5) 0.0060(6) 0.0116(6)
C30 0.0696(13) 0.0203(7) 0.0196(7) -0.0056(5) 0.0022(7) 0.0158(7)
C31 0.0343(8) 0.0133(6) 0.0292(7) -0.0029(5) 0.0037(6) 0.0061(5)
C32 0.0446(9) 0.0160(6) 0.0274(7) 0.0057(5) 0.0116(6) 0.0098(6)
C33 0.0430(9) 0.0180(6) 0.0190(6) 0.0021(5) 0.0097(6) 0.0107(6)
C34 0.0145(5) 0.0126(5) 0.0158(5) -0.0001(4) 0.0024(4) 0.0012(4)
C35 0.0187(6) 0.0129(5) 0.0265(6) -0.0007(5) 0.0046(5) -0.0011(4)
C36 0.0186(6) 0.0178(6) 0.0304(7) 0.0002(5) 0.0062(5) -0.0029(5)
C37 0.0169(6) 0.0214(6) 0.0327(7) 0.0002(5) 0.0084(5) -0.0002(5)
C38 0.0172(6) 0.0159(6) 0.0265(6) -0.0008(5) 0.0073(5) 0.0018(4)
N1 0.0245(5) 0.0106(4) 0.0134(5) 0.0012(4) 0.0004(4) 0.0013(4)
N2 0.0190(5) 0.0107(4) 0.0128(4) -0.0006(3) 0.0019(4) 0.0010(4)
N3 0.0142(4) 0.0115(4) 0.0148(4) -0.0011(3) 0.0032(3) 0.0018(3)
N4 0.0166(5) 0.0142(5) 0.0173(5) -0.0017(4) 0.0022(4) 0.0024(4)
N5 0.0162(5) 0.0116(4) 0.0190(5) 0.0003(4) 0.0046(4) -0.0007(4)
N6 0.0153(5) 0.0105(4) 0.0176(5) -0.0005(4) 0.0047(4) -0.0007(3)
N7 0.0146(4) 0.0112(4) 0.0153(4) 0.0003(3) 0.0029(3) 0.0002(3)
N8 0.0155(5) 0.0124(5) 0.0195(5) -0.0005(4) 0.0041(4) 0.0003(4)
O1 0.0237(5) 0.0104(4) 0.0173(4) 0.0009(3) 0.0031(3) 0.0011(3)
O2 0.0175(4) 0.0112(4) 0.0235(4) 0.0012(3) 0.0065(3) 0.0014(3)

loop_
_atom_type_symbol
_atom_type_description
_atom_type_scat_dispersion_real
_atom_type_scat_dispersion_imag
_atom_type_scat_source
C C 0.0033 0.0016 'International Tables Vol C Tables 4.2.6.8 and 6.1.1.4'
H H 0.0000 0.0000 'International Tables Vol C Tables 4.2.6.8 and 6.1.1.4'
N N 0.0061 0.0033 'International Tables Vol C Tables 4.2.6.8 and 6.1.1.4'
O O 0.0106 0.0060 'International Tables Vol C Tables 4.2.6.8 and 6.1.1.4'
Zn Zn 0.2839 1.4301 'International Tables Vol C Tables 4.2.6.8 and 6.1.1.4'

loop_
_geom_angle_atom_site_label_1
_geom_angle_atom_site_label_2
_geom_angle_atom_site_label_3
_geom_angle
_geom_angle_site_symmetry_1
_geom_angle_site_symmetry_3
_geom_angle_publ_flag
N3 Zn1 N7 165.69(4) . . ?
N3 Zn1 O1 76.09(4) . . ?
N7 Zn1 O1 111.62(4) . . ?
N3 Zn1 O2 116.93(4) . . ?
N7 Zn1 O2 75.66(4) . . ?
O1 Zn1 O2 92.28(4) . . ?
N3 Zn1 N4 75.51(4) . . ?
N7 Zn1 N4 96.85(4) . . ?
O1 Zn1 N4 151.40(4) . . ?
O2 Zn1 N4 97.53(4) . . ?
N3 Zn1 N8 92.41(4) . . ?
N7 Zn1 N8 75.09(4) . . ?
O1 Zn1 N8 96.11(4) . . ?
O2 Zn1 N8 150.64(4) . . ?
N4 Zn1 N8 88.39(4) . . ?
O1 C1 N1 123.02(11) . . ?
O1 C1 N2 126.16(11) . . ?
N1 C1 N2 110.82(10) . . ?
C3 C2 N1 124.07(12) . . ?
C3 C2 C7 119.05(12) . . ?
N1 C2 C7 116.79(11) . . ?
C4 C3 C2 119.78(13) . . ?
C4 C3 H3 120.1 . . ?
C2 C3 H3 120.1 . . ?
C5 C4 C3 121.09(14) . . ?
C5 C4 H4 119.5 . . ?
C3 C4 H4 119.5 . . ?
C4 C5 C6 119.30(13) . . ?
C4 C5 H5 120.4 . . ?
C6 C5 H5 120.4 . . ?
C7 C6 C5 120.29(13) . . ?
C7 C6 H6 119.9 . . ?
C5 C6 H6 119.9 . . ?
C6 C7 C2 120.47(12) . . ?
C6 C7 H7 119.8 . . ?
C2 C7 H7 119.8 . . ?
N3 C8 C15 114.13(11) . . ?
N3 C8 C9 124.03(11) . . ?
C15 C8 C9 121.83(10) . . ?
C14 C9 C10 118.69(12) . . ?
C14 C9 C8 120.17(11) . . ?
C10 C9 C8 121.14(11) . . ?
C11 C10 C9 120.44(14) . . ?
C11 C10 H10 119.8 . . ?
C9 C10 H10 119.8 . . ?
C12 C11 C10 120.29(14) . . ?
C12 C11 H11 119.9 . . ?
C10 C11 H11 119.9 . . ?
C11 C12 C13 119.86(13) . . ?
C11 C12 H12 120.1 . . ?
C13 C12 H12 120.1 . . ?
C12 C13 C14 120.11(14) . . ?
C12 C13 H13 119.9 . . ?
C14 C13 H13 119.9 . . ?
C13 C14 C9 120.60(13) . . ?
C13 C14 H14 119.7 . . ?
C9 C14 H14 119.7 . . ?
N4 C15 C19 120.84(11) . . ?
N4 C15 C8 115.93(11) . . ?
C19 C15 C8 123.22(11) . . ?
N4 C16 C17 123.01(13) . . ?
N4 C16 H16 118.5 . . ?
C17 C16 H16 118.5 . . ?
C18 C17 C16 118.03(13) . . ?
C18 C17 H17 121.0 . . ?
C16 C17 H17 121.0 . . ?
C17 C18 C19 119.66(13) . . ?
C17 C18 H18 120.2 . . ?
C19 C18 H18 120.2 . . ?
C18 C19 C15 119.22(13) . . ?
C18 C19 H19 120.4 . . ?
C15 C19 H19 120.4 . . ?
O2 C20 N5 123.09(11) . . ?
O2 C20 N6 126.29(11) . . ?
N5 C20 N6 110.62(10) . . ?
C26 C21 C22 118.73(12) . . ?
C26 C21 N5 124.79(12) . . ?
C22 C21 N5 116.47(12) . . ?
C23 C22 C21 120.68(15) . . ?
C23 C22 H22 119.7 . . ?
C21 C22 H22 119.7 . . ?
C24 C23 C22 120.48(15) . . ?
C24 C23 H23 119.8 . . ?
C22 C23 H23 119.8 . . ?
C23 C24 C25 119.05(14) . . ?
C23 C24 H24 120.5 . . ?
C25 C24 H24 120.5 . . ?
C24 C25 C26 121.35(15) . . ?
C24 C25 H25 119.3 . . ?
C26 C25 H25 119.3 . . ?
C21 C26 C25 119.69(13) . . ?
C21 C26 H26 120.2 . . ?
C25 C26 H26 120.2 . . ?
N7 C27 C34 114.71(10) . . ?
N7 C27 C28 123.42(11) . . ?
C34 C27 C28 121.87(10) . . ?
C29 C28 C33 118.73(12) . . ?
C29 C28 C27 121.01(11) . . ?
C33 C28 C27 120.19(11) . . ?
C28 C29 C30 120.30(14) . . ?
C28 C29 H29 119.8 . . ?
C30 C29 H29 119.8 . . ?
C31 C30 C29 120.68(14) . . ?
C31 C30 H30 119.7 . . ?
C29 C30 H30 119.7 . . ?
C30 C31 C32 119.37(13) . . ?
C30 C31 H31 120.3 . . ?
C32 C31 H31 120.3 . . ?
C31 C32 C33 120.25(14) . . ?
C31 C32 H32 119.9 . . ?
C33 C32 H32 119.9 . . ?
C28 C33 C32 120.65(13) . . ?
C28 C33 H33 119.7 . . ?
C32 C33 H33 119.7 . . ?
N8 C34 C38 121.09(11) . . ?
N8 C34 C27 116.11(11) . . ?
C38 C34 C27 122.79(11) . . ?
N8 C35 C36 123.10(12) . . ?
N8 C35 H35 118.5 . . ?
C36 C35 H35 118.5 . . ?
C37 C36 C35 117.87(12) . . ?
C37 C36 H36 121.1 . . ?
C35 C36 H36 121.1 . . ?
C36 C37 C38 119.93(13) . . ?
C36 C37 H37 120.0 . . ?
C38 C37 H37 120.0 . . ?
C37 C38 C34 118.83(12) . . ?
C37 C38 H38 120.6 . . ?
C34 C38 H38 120.6 . . ?
C1 N1 C2 129.20(11) . . ?
C1 N1 H1N 113.4(13) . . ?
C2 N1 H1N 117.1(13) . . ?
N3 N2 C1 108.78(10) . . ?
C8 N3 N2 121.79(10) . . ?
C8 N3 Zn1 120.02(8) . . ?
N2 N3 Zn1 117.20(8) . . ?
C16 N4 C15 119.24(11) . . ?
C16 N4 Zn1 127.21(9) . . ?
C15 N4 Zn1 113.54(8) . . ?
C20 N5 C21 129.15(11) . . ?
C20 N5 H5N 112.5(13) . . ?
C21 N5 H5N 116.9(13) . . ?
N7 N6 C20 108.87(10) . . ?
C27 N7 N6 121.26(10) . . ?
C27 N7 Zn1 120.52(8) . . ?
N6 N7 Zn1 118.00(8) . . ?
C35 N8 C34 119.18(11) . . ?
C35 N8 Zn1 127.73(9) . . ?
C34 N8 Zn1 112.97(8) . . ?
C1 O1 Zn1 110.82(8) . . ?
C20 O2 Zn1 110.09(8) . . ?

loop_
_geom_bond_atom_site_label_1
_geom_bond_atom_site_label_2
_geom_bond_distance
_geom_bond_site_symmetry_2
_geom_bond_publ_flag
Zn1 N3 2.0756(10) . ?
Zn1 N7 2.0772(10) . ?
Zn1 O1 2.1024(9) . ?
Zn1 O2 2.1290(9) . ?
Zn1 N4 2.1898(11) . ?
Zn1 N8 2.2163(11) . ?
C1 O1 1.2602(15) . ?
C1 N1 1.3657(16) . ?
C1 N2 1.3739(15) . ?
C2 C3 1.3980(18) . ?
C2 N1 1.4006(15) . ?
C2 C7 1.4012(18) . ?
C3 C4 1.3925(19) . ?
C3 H3 0.9500 . ?
C4 C5 1.385(2) . ?
C4 H4 0.9500 . ?
C5 C6 1.391(2) . ?
C5 H5 0.9500 . ?
C6 C7 1.3897(18) . ?
C6 H6 0.9500 . ?
C7 H7 0.9500 . ?
C8 N3 1.3063(16) . ?
C8 C15 1.4834(17) . ?
C8 C9 1.4832(17) . ?
C9 C14 1.3980(18) . ?
C9 C10 1.3995(18) . ?
C10 C11 1.391(2) . ?
C10 H10 0.9500 . ?
C11 C12 1.386(2) . ?
C11 H11 0.9500 . ?
C12 C13 1.388(2) . ?
C12 H12 0.9500 . ?
C13 C14 1.3909(19) . ?
C13 H13 0.9500 . ?
C14 H14 0.9500 . ?
C15 N4 1.3535(16) . ?
C15 C19 1.3967(17) . ?
C16 N4 1.3373(16) . ?
C16 C17 1.387(2) . ?
C16 H16 0.9500 . ?
C17 C18 1.384(2) . ?
C17 H17 0.9500 . ?
C18 C19 1.3873(19) . ?
C18 H18 0.9500 . ?
C19 H19 0.9500 . ?
C20 O2 1.2625(15) . ?
C20 N5 1.3689(15) . ?
C20 N6 1.3719(15) . ?
C21 C26 1.3948(19) . ?
C21 C22 1.4011(18) . ?
C21 N5 1.4038(16) . ?
C22 C23 1.391(2) . ?
C22 H22 0.9500 . ?
C23 C24 1.383(3) . ?
C23 H23 0.9500 . ?
C24 C25 1.383(2) . ?
C24 H24 0.9500 . ?
C25 C26 1.3963(19) . ?
C25 H25 0.9500 . ?
C26 H26 0.9500 . ?
C27 N7 1.3045(16) . ?
C27 C34 1.4765(17) . ?
C27 C28 1.4866(16) . ?
C28 C29 1.3842(18) . ?
C28 C33 1.3903(18) . ?
C29 C30 1.394(2) . ?
C29 H29 0.9500 . ?
C30 C31 1.378(2) . ?
C30 H30 0.9500 . ?
C31 C32 1.379(2) . ?
C31 H31 0.9500 . ?
C32 C33 1.3923(19) . ?
C32 H32 0.9500 . ?
C33 H33 0.9500 . ?
C34 N8 1.3557(15) . ?
C34 C38 1.3948(17) . ?
C35 N8 1.3341(16) . ?
C35 C36 1.3858(19) . ?
C35 H35 0.9500 . ?
C36 C37 1.386(2) . ?
C36 H36 0.9500 . ?
C37 C38 1.3876(19) . ?
C37 H37 0.9500 . ?
C38 H38 0.9500 . ?
N1 H1N 0.87(2) . ?
N2 N3 1.3512(14) . ?
N5 H5N 0.87(2) . ?
N6 N7 1.3488(14) . ?

loop_
_geom_hbond_atom_site_label_D
_geom_hbond_atom_site_label_H
_geom_hbond_atom_site_label_A
_geom_hbond_distance_DH
_geom_hbond_distance_HA
_geom_hbond_distance_DA
_geom_hbond_angle_DHA
_geom_hbond_site_symmetry_A
_geom_hbond_publ_flag
C3 H3 O1 0.95 2.27 2.8909(17) 121.9 . yes
C26 H26 O2 0.95 2.29 2.9032(17) 121.5 . yes
N5 H5N N2 0.87(2) 2.20(2) 3.0617(15) 170.8(19) 2 yes
N1 H1N N6 0.87(2) 2.14(2) 2.9963(15) 171.9(18) 2_545 yes

loop_
_geom_torsion_atom_site_label_1
_geom_torsion_atom_site_label_2
_geom_torsion_atom_site_label_3
_geom_torsion_atom_site_label_4
_geom_torsion
_geom_torsion_site_symmetry_1
_geom_torsion_site_symmetry_2
_geom_torsion_site_symmetry_3
_geom_torsion_site_symmetry_4
_geom_torsion_publ_flag
N1 C2 C3 C4 -176.93(13) . . . . ?
C7 C2 C3 C4 -0.4(2) . . . . ?
C2 C3 C4 C5 1.4(2) . . . . ?
C3 C4 C5 C6 -0.8(2) . . . . ?
C4 C5 C6 C7 -0.7(2) . . . . ?
C5 C6 C7 C2 1.7(2) . . . . ?
C3 C2 C7 C6 -1.17(19) . . . . ?
N1 C2 C7 C6 175.63(12) . . . . ?
N3 C8 C9 C14 46.75(18) . . . . ?
C15 C8 C9 C14 -132.23(13) . . . . ?
N3 C8 C9 C10 -132.88(13) . . . . ?
C15 C8 C9 C10 48.14(17) . . . . ?
C14 C9 C10 C11 0.8(2) . . . . ?
C8 C9 C10 C11 -179.54(12) . . . . ?
C9 C10 C11 C12 -0.9(2) . . . . ?
C10 C11 C12 C13 0.0(2) . . . . ?
C11 C12 C13 C14 0.9(2) . . . . ?
C12 C13 C14 C9 -1.0(2) . . . . ?
C10 C9 C14 C13 0.1(2) . . . . ?
C8 C9 C14 C13 -179.53(12) . . . . ?
N3 C8 C15 N4 6.69(16) . . . . ?
C9 C8 C15 N4 -174.24(11) . . . . ?
N3 C8 C15 C19 -172.19(11) . . . . ?
C9 C8 C15 C19 6.89(18) . . . . ?
N4 C16 C17 C18 0.4(2) . . . . ?
C16 C17 C18 C19 0.3(2) . . . . ?
C17 C18 C19 C15 -0.8(2) . . . . ?
N4 C15 C19 C18 0.56(19) . . . . ?
C8 C15 C19 C18 179.38(12) . . . . ?
C26 C21 C22 C23 -1.3(2) . . . . ?
N5 C21 C22 C23 177.97(14) . . . . ?
C21 C22 C23 C24 0.8(3) . . . . ?
C22 C23 C24 C25 0.2(3) . . . . ?
C23 C24 C25 C26 -0.8(2) . . . . ?
C22 C21 C26 C25 0.7(2) . . . . ?
N5 C21 C26 C25 -178.45(13) . . . . ?
C24 C25 C26 C21 0.3(2) . . . . ?
N7 C27 C28 C29 -114.59(16) . . . . ?
C34 C27 C28 C29 66.39(18) . . . . ?
N7 C27 C28 C33 62.45(18) . . . . ?
C34 C27 C28 C33 -116.57(15) . . . . ?
C33 C28 C29 C30 -0.3(3) . . . . ?
C27 C28 C29 C30 176.81(16) . . . . ?
C28 C29 C30 C31 1.0(3) . . . . ?
C29 C30 C31 C32 -1.3(3) . . . . ?
C30 C31 C32 C33 0.9(3) . . . . ?
C29 C28 C33 C32 -0.2(2) . . . . ?
C27 C28 C33 C32 -177.28(14) . . . . ?
C31 C32 C33 C28 -0.1(3) . . . . ?
N7 C27 C34 N8 0.99(16) . . . . ?
C28 C27 C34 N8 -179.91(11) . . . . ?
N7 C27 C34 C38 -178.20(12) . . . . ?
C28 C27 C34 C38 0.90(19) . . . . ?
N8 C35 C36 C37 0.5(2) . . . . ?
C35 C36 C37 C38 0.1(2) . . . . ?
C36 C37 C38 C34 -0.6(2) . . . . ?
N8 C34 C38 C37 0.4(2) . . . . ?
C27 C34 C38 C37 179.60(12) . . . . ?
O1 C1 N1 C2 -8.5(2) . . . . ?
N2 C1 N1 C2 171.30(12) . . . . ?
C3 C2 N1 C1 -0.4(2) . . . . ?
C7 C2 N1 C1 -176.98(12) . . . . ?
O1 C1 N2 N3 -10.87(17) . . . . ?
N1 C1 N2 N3 169.32(10) . . . . ?
C15 C8 N3 N2 -179.22(10) . . . . ?
C9 C8 N3 N2 1.73(18) . . . . ?
C15 C8 N3 Zn1 -10.87(14) . . . . ?
C9 C8 N3 Zn1 170.08(9) . . . . ?
C1 N2 N3 C8 178.70(11) . . . . ?
C1 N2 N3 Zn1 10.04(12) . . . . ?
C17 C16 N4 C15 -0.7(2) . . . . ?
C17 C16 N4 Zn1 -179.33(10) . . . . ?
C19 C15 N4 C16 0.18(18) . . . . ?
C8 C15 N4 C16 -178.73(11) . . . . ?
C19 C15 N4 Zn1 179.00(9) . . . . ?
C8 C15 N4 Zn1 0.10(13) . . . . ?
O2 C20 N5 C21 0.9(2) . . . . ?
N6 C20 N5 C21 -179.21(12) . . . . ?
C26 C21 N5 C20 -0.1(2) . . . . ?
C22 C21 N5 C20 -179.28(13) . . . . ?
O2 C20 N6 N7 -12.34(17) . . . . ?
N5 C20 N6 N7 167.78(10) . . . . ?
C34 C27 N7 N6 178.65(10) . . . . ?
C28 C27 N7 N6 -0.43(18) . . . . ?
C34 C27 N7 Zn1 -6.93(14) . . . . ?
C28 C27 N7 Zn1 173.99(9) . . . . ?
C20 N6 N7 C27 -179.43(11) . . . . ?
C20 N6 N7 Zn1 6.01(12) . . . . ?
C36 C35 N8 C34 -0.6(2) . . . . ?
C36 C35 N8 Zn1 175.05(10) . . . . ?
C38 C34 N8 C35 0.11(19) . . . . ?
C27 C34 N8 C35 -179.09(11) . . . . ?
C38 C34 N8 Zn1 -176.13(10) . . . . ?
C27 C34 N8 Zn1 4.66(14) . . . . ?
N1 C1 O1 Zn1 -174.23(10) . . . . ?
N2 C1 O1 Zn1 5.98(16) . . . . ?
N5 C20 O2 Zn1 -168.35(9) . . . . ?
N6 C20 O2 Zn1 11.78(15) . . . . ?
